data_1562766
loop_
_publ_author_name
'Li, Na'
'Guo, Hui-Lin'
'Hu, Huai-Ming'
'Song, Juan'
'Xu, Bing'
'Yang, Meng-Lin'
'Dong, Fa-Xin'
'Xue, Gang-Lin'

_publ_section_title
;
 Hydrothermal syntheses, crystal structures and luminescence properties of
 zinc(II) and cadmium(II) coordination polymers based on bifunctional
 3,2&#x2032;:6&#x2032;,3&#x2032;&#x2032;-terpyridine-4&#x2032;-carboxylic
 acid
;
_journal_name_full 'Journal of Solid State Chemistry'
_journal_page_first 416
_journal_page_last 423
_journal_paper_doi 10.1016/j.jssc.2012.10.028
_journal_volume 198
_journal_year 2013
_chemical_formula_sum 'C32 H22 Cd N6 O5'
_chemical_formula_weight 682.96
_space_group_IT_number 14
_space_group_name_Hall '-P 2ybc'
_space_group_name_H-M_alt 'P 1 21/c 1'
_symmetry_cell_setting monoclinic
_symmetry_space_group_name_H-M 'P 1 21/c 1'
_atom_sites_solution_hydrogens geom
_atom_sites_solution_primary direct
_atom_sites_solution_secondary difmap
_audit_creation_method SHELXL-97
_cell_angle_alpha 90.00
_cell_angle_beta 113.086(2)
_cell_angle_gamma 90.00
_cell_formula_units_Z 4
_cell_length_a 18.893(2)
_cell_length_b 10.0024(13)
_cell_length_c 16.358(2)
_cell_measurement_temperature 296(2)
_cell_volume 2843.7(6)
_computing_structure_refinement 'SHELXL-97 (Sheldrick, 1997)'
_computing_structure_solution 'SHELXS-97 (Sheldrick, 1990)'
_diffrn_ambient_temperature 296(2)
_diffrn_measured_fraction_theta_full 0.991
_diffrn_measured_fraction_theta_max 0.991
_diffrn_radiation_monochromator graphite
_diffrn_radiation_source 'fine-focus sealed tube'
_diffrn_radiation_type MoK\a
_diffrn_radiation_wavelength 0.71073
_diffrn_reflns_av_R_equivalents 0.0558
_diffrn_reflns_av_sigmaI/netI 0.0722
_diffrn_reflns_limit_h_max 23
_diffrn_reflns_limit_h_min -23
_diffrn_reflns_limit_k_max 9
_diffrn_reflns_limit_k_min -12
_diffrn_reflns_limit_l_max 20
_diffrn_reflns_limit_l_min -20
_diffrn_reflns_number 15467
_diffrn_reflns_theta_full 26.37
_diffrn_reflns_theta_max 26.37
_diffrn_reflns_theta_min 1.17
_exptl_absorpt_coefficient_mu 0.822
_exptl_absorpt_correction_T_max 0.8729
_exptl_absorpt_correction_T_min 0.7966
_exptl_absorpt_correction_type multi-scan
_exptl_crystal_density_diffrn 1.595
_exptl_crystal_density_method 'not measured'
_exptl_crystal_F_000 1376
_exptl_crystal_size_max 0.29
_exptl_crystal_size_mid 0.23
_exptl_crystal_size_min 0.17
_refine_diff_density_max 0.881
_refine_diff_density_min -0.751
_refine_diff_density_rms 0.086
_refine_ls_extinction_method none
_refine_ls_goodness_of_fit_ref 1.052
_refine_ls_hydrogen_treatment mixed
_refine_ls_matrix_type full
_refine_ls_number_parameters 403
_refine_ls_number_reflns 5779
_refine_ls_number_restraints 9
_refine_ls_restrained_S_all 1.066
_refine_ls_R_factor_all 0.0883
_refine_ls_R_factor_gt 0.0459
_refine_ls_shift/su_max 0.001
_refine_ls_shift/su_mean 0.000
_refine_ls_structure_factor_coef Fsqd
_refine_ls_weighting_details 'calc w=1/[\s^2^(Fo^2^)+(0.0325P)^2^+0.2321P] where P=(Fo^2^+2Fc^2^)/3'
_refine_ls_weighting_scheme calc
_refine_ls_wR_factor_gt 0.0844
_refine_ls_wR_factor_ref 0.0978
_reflns_number_gt 3638
_reflns_number_total 5779
_reflns_threshold_expression >2sigma(I)
_cod_data_source_file JSSC-2013-198-416.cif
_cod_data_source_block 4
_cod_original_sg_symbol_H-M P21/c
_cod_database_code 1562766

loop_
_symmetry_equiv_pos_as_xyz
'x, y, z'
'-x, y+1/2, -z+1/2'
'-x, -y, -z'
'x, -y-1/2, z-1/2'

loop_
_atom_site_label
_atom_site_type_symbol
_atom_site_fract_x
_atom_site_fract_y
_atom_site_fract_z
_atom_site_U_iso_or_equiv
_atom_site_adp_type
_atom_site_occupancy
_atom_site_symmetry_multiplicity
_atom_site_calc_flag
_atom_site_refinement_flags
_atom_site_disorder_assembly
_atom_site_disorder_group
Cd1 Cd 0.232078(17) 0.54981(3) 0.32376(2) 0.03930(12) Uani 1 1 d U . .
N1 N -0.2159(2) 0.1554(4) 0.0594(2) 0.0432(9) Uani 1 1 d . . .
N2 N -0.13010(19) 0.5592(4) -0.0265(2) 0.0405(9) Uani 1 1 d . . .
N3 N -0.2114(3) 0.9242(5) -0.1611(3) 0.0746(14) Uani 1 1 d . . .
N4 N 0.73533(19) 0.6591(4) 0.6056(2) 0.0436(9) Uani 1 1 d . . .
N5 N 0.55008(19) 0.9753(3) 0.4237(2) 0.0375(9) Uani 1 1 d . . .
N6 N 0.3896(2) 1.3319(4) 0.2553(3) 0.0581(11) Uani 1 1 d . . .
O2 O 0.12250(16) 0.6642(4) 0.22013(19) 0.0563(9) Uani 1 1 d U . .
O3 O 0.29632(17) 0.7428(3) 0.3093(2) 0.0575(9) Uani 1 1 d . . .
O4 O 0.37119(17) 0.5960(3) 0.4034(2) 0.0555(9) Uani 1 1 d . . .
C1 C -0.1694(2) 0.2614(4) 0.0741(3) 0.0432(11) Uani 1 1 d . . .
H1 H -0.1400 0.2848 0.1327 0.052 Uiso 1 1 calc R . .
C2 C -0.1623(2) 0.3382(4) 0.0075(3) 0.0377(10) Uani 1 1 d . . .
C3 C -0.2065(3) 0.3022(5) -0.0790(3) 0.0507(13) Uani 1 1 d . . .
H3 H -0.2030 0.3500 -0.1261 0.061 Uiso 1 1 calc R . .
C4 C -0.2558(3) 0.1947(5) -0.0951(3) 0.0588(14) Uani 1 1 d . . .
H4 H -0.2869 0.1704 -0.1530 0.071 Uiso 1 1 calc R . .
C5 C -0.2584(3) 0.1243(5) -0.0246(3) 0.0516(13) Uani 1 1 d . . .
H5 H -0.2915 0.0515 -0.0361 0.062 Uiso 1 1 calc R . .
C6 C -0.1098(2) 0.4546(4) 0.0302(3) 0.0376(10) Uani 1 1 d . . .
C7 C -0.0427(2) 0.4555(4) 0.1069(3) 0.0409(11) Uani 1 1 d . . .
H7 H -0.0301 0.3819 0.1447 0.049 Uiso 1 1 calc R . .
C8 C 0.0049(2) 0.5647(4) 0.1268(3) 0.0400(11) Uani 1 1 d . . .
C9 C -0.0160(2) 0.6725(5) 0.0697(3) 0.0457(12) Uani 1 1 d . . .
H9 H 0.0152 0.7480 0.0818 0.055 Uiso 1 1 calc R . .
C10 C -0.0839(2) 0.6676(4) -0.0061(3) 0.0407(11) Uani 1 1 d . . .
C11 C -0.1846(3) 0.8206(5) -0.1057(3) 0.0566(14) Uani 1 1 d . . .
H11 H -0.2198 0.7708 -0.0916 0.068 Uiso 1 1 calc R . .
C12 C -0.1081(3) 0.7825(4) -0.0679(3) 0.0463(12) Uani 1 1 d . . .
C13 C -0.0558(3) 0.8574(5) -0.0882(3) 0.0616(14) Uani 1 1 d . . .
H13 H -0.0037 0.8360 -0.0640 0.074 Uiso 1 1 calc R . .
C14 C -0.0827(4) 0.9663(6) -0.1459(4) 0.0722(17) Uani 1 1 d . . .
H14 H -0.0490 1.0189 -0.1608 0.087 Uiso 1 1 calc R . .
C15 C -0.1592(4) 0.9935(6) -0.1797(4) 0.0787(19) Uani 1 1 d . . .
H15 H -0.1765 1.0655 -0.2185 0.094 Uiso 1 1 calc R . .
C17 C 0.6644(2) 0.6903(4) 0.5489(3) 0.0438(11) Uani 1 1 d . . .
H17 H 0.6279 0.6224 0.5299 0.053 Uiso 1 1 calc R . .
C18 C 0.6420(2) 0.8180(4) 0.5169(3) 0.0369(10) Uani 1 1 d . . .
C19 C 0.6974(3) 0.9176(5) 0.5460(3) 0.0496(13) Uani 1 1 d . . .
H19 H 0.6853 1.0050 0.5260 0.060 Uiso 1 1 calc R . .
C20 C 0.7704(2) 0.8857(5) 0.6049(3) 0.0516(13) Uani 1 1 d . . .
H20 H 0.8080 0.9515 0.6254 0.062 Uiso 1 1 calc R . .
C21 C 0.7872(2) 0.7566(5) 0.6332(3) 0.0471(12) Uani 1 1 d . . .
H21 H 0.8367 0.7362 0.6732 0.057 Uiso 1 1 calc R . .
C22 C 0.5613(2) 0.8510(4) 0.4568(3) 0.0366(10) Uani 1 1 d . . .
C23 C 0.5015(2) 0.7609(4) 0.4375(3) 0.0414(11) Uani 1 1 d . . .
H23 H 0.5110 0.6748 0.4607 0.050 Uiso 1 1 calc R . .
C24 C 0.4276(2) 0.7987(4) 0.3838(3) 0.0380(10) Uani 1 1 d . . .
C25 C 0.4162(2) 0.9271(4) 0.3496(3) 0.0395(11) Uani 1 1 d . . .
H25 H 0.3672 0.9554 0.3125 0.047 Uiso 1 1 calc R . .
C26 C 0.4781(2) 1.0131(4) 0.3708(3) 0.0369(10) Uani 1 1 d . . .
C27 C 0.4003(3) 1.2054(5) 0.2825(3) 0.0534(13) Uani 1 1 d . . .
H27 H 0.3582 1.1482 0.2621 0.064 Uiso 1 1 calc R . .
C28 C 0.4705(2) 1.1537(5) 0.3392(3) 0.0397(11) Uani 1 1 d . . .
C29 C 0.5317(3) 1.2396(5) 0.3653(3) 0.0607(15) Uani 1 1 d . . .
H29 H 0.5803 1.2094 0.4024 0.073 Uiso 1 1 calc R . .
C30 C 0.5217(3) 1.3705(5) 0.3370(3) 0.0679(16) Uani 1 1 d . . .
H30 H 0.5631 1.4293 0.3545 0.081 Uiso 1 1 calc R . .
C31 C 0.4502(3) 1.4119(5) 0.2830(3) 0.0602(14) Uani 1 1 d . . .
H31 H 0.4435 1.5006 0.2645 0.072 Uiso 1 1 calc R . .
C32 C 0.3603(3) 0.7062(5) 0.3635(3) 0.0436(11) Uani 1 1 d . . .
O5 O 0.2494(2) 0.4477(4) 0.2085(2) 0.0689(11) Uani 1 1 d D . .
H5A H 0.214(2) 0.444(5) 0.1573(18) 0.083 Uiso 1 1 d D . .
H5B H 0.2910(19) 0.412(5) 0.211(3) 0.083 Uiso 1 1 d D . .
C16 C 0.0808(2) 0.5650(5) 0.2059(3) 0.0486(12) Uani 1 1 d . . .
O1 O 0.0977(2) 0.4630(4) 0.2537(2) 0.0708(10) Uani 1 1 d U . .

loop_
_atom_site_aniso_label
_atom_site_aniso_U_11
_atom_site_aniso_U_22
_atom_site_aniso_U_33
_atom_site_aniso_U_23
_atom_site_aniso_U_13
_atom_site_aniso_U_12
Cd1 0.03320(18) 0.03562(18) 0.03869(19) 0.00104(16) 0.00289(14) 0.00130(17)
N1 0.046(2) 0.037(2) 0.038(2) -0.0016(18) 0.0074(18) -0.0065(19)
N2 0.038(2) 0.036(2) 0.039(2) 0.0029(18) 0.0056(17) -0.0027(19)
N3 0.083(4) 0.050(3) 0.070(3) 0.008(2) 0.007(3) 0.007(3)
N4 0.033(2) 0.040(2) 0.046(2) 0.0095(18) 0.0030(18) 0.0025(19)
N5 0.035(2) 0.036(2) 0.037(2) 0.0058(16) 0.0090(17) 0.0012(17)
N6 0.053(3) 0.047(3) 0.064(3) 0.020(2) 0.012(2) 0.013(2)
O2 0.0329(16) 0.067(2) 0.047(2) 0.0034(16) -0.0075(13) -0.0038(15)
O3 0.0386(18) 0.061(2) 0.054(2) 0.0156(18) -0.0017(16) -0.0065(17)
O4 0.0418(19) 0.0381(19) 0.075(2) 0.0080(17) 0.0104(17) -0.0028(16)
C1 0.041(3) 0.040(3) 0.038(3) -0.003(2) 0.004(2) -0.003(2)
C2 0.033(2) 0.039(3) 0.034(2) 0.001(2) 0.005(2) 0.000(2)
C3 0.051(3) 0.049(3) 0.044(3) 0.005(2) 0.010(2) -0.003(3)
C4 0.063(3) 0.058(3) 0.038(3) 0.002(2) 0.002(3) -0.017(3)
C5 0.053(3) 0.043(3) 0.048(3) -0.002(2) 0.008(2) -0.018(2)
C6 0.033(2) 0.039(3) 0.036(2) -0.004(2) 0.009(2) 0.002(2)
C7 0.037(2) 0.035(2) 0.041(3) 0.006(2) 0.006(2) 0.007(2)
C8 0.033(2) 0.042(3) 0.039(2) 0.000(2) 0.007(2) 0.003(2)
C9 0.040(3) 0.039(3) 0.049(3) 0.003(2) 0.007(2) -0.011(2)
C10 0.042(3) 0.032(3) 0.044(3) 0.004(2) 0.012(2) 0.002(2)
C11 0.063(3) 0.036(3) 0.056(3) 0.009(2) 0.007(3) 0.000(3)
C12 0.050(3) 0.031(3) 0.045(3) 0.001(2) 0.005(2) -0.004(2)
C13 0.067(4) 0.044(3) 0.060(3) 0.008(3) 0.011(3) -0.008(3)
C14 0.089(5) 0.053(4) 0.069(4) 0.005(3) 0.024(4) -0.016(4)
C15 0.116(6) 0.050(4) 0.056(4) 0.012(3) 0.018(4) 0.011(4)
C17 0.038(3) 0.036(3) 0.048(3) 0.001(2) 0.007(2) 0.000(2)
C18 0.030(2) 0.037(3) 0.037(2) 0.006(2) 0.005(2) 0.000(2)
C19 0.043(3) 0.042(3) 0.056(3) 0.019(2) 0.012(2) 0.004(2)
C20 0.035(3) 0.042(3) 0.064(3) 0.012(2) 0.005(2) -0.006(2)
C21 0.031(2) 0.046(3) 0.054(3) 0.011(2) 0.004(2) 0.000(2)
C22 0.037(2) 0.034(2) 0.033(2) 0.003(2) 0.008(2) 0.004(2)
C23 0.041(3) 0.036(3) 0.041(3) 0.005(2) 0.009(2) 0.000(2)
C24 0.032(2) 0.039(3) 0.037(2) -0.002(2) 0.008(2) -0.006(2)
C25 0.032(2) 0.041(3) 0.039(3) 0.002(2) 0.008(2) 0.002(2)
C26 0.036(2) 0.036(3) 0.034(2) 0.0019(19) 0.009(2) 0.004(2)
C27 0.044(3) 0.047(3) 0.060(3) 0.011(2) 0.009(3) 0.005(2)
C28 0.038(2) 0.040(3) 0.038(3) 0.003(2) 0.011(2) 0.004(2)
C29 0.043(3) 0.049(3) 0.074(4) 0.019(3) 0.006(3) 0.002(3)
C30 0.052(3) 0.053(4) 0.084(4) 0.020(3) 0.011(3) -0.008(3)
C31 0.074(4) 0.040(3) 0.070(4) 0.015(3) 0.032(3) 0.011(3)
C32 0.040(3) 0.045(3) 0.042(3) -0.001(2) 0.012(2) -0.002(2)
O5 0.060(2) 0.080(3) 0.045(2) -0.008(2) -0.0031(18) 0.030(2)
C16 0.035(3) 0.052(3) 0.047(3) -0.004(2) 0.004(2) -0.008(3)
O1 0.0678(13) 0.0660(13) 0.0707(13) 0.0033(9) 0.0184(9) -0.0004(9)

loop_
_atom_type_symbol
_atom_type_description
_atom_type_scat_dispersion_real
_atom_type_scat_dispersion_imag
_atom_type_scat_source
C C 0.0033 0.0016 'International Tables Vol C Tables 4.2.6.8 and 6.1.1.4'
H H 0.0000 0.0000 'International Tables Vol C Tables 4.2.6.8 and 6.1.1.4'
N N 0.0061 0.0033 'International Tables Vol C Tables 4.2.6.8 and 6.1.1.4'
O O 0.0106 0.0060 'International Tables Vol C Tables 4.2.6.8 and 6.1.1.4'
Cd Cd -0.8075 1.2024 'International Tables Vol C Tables 4.2.6.8 and 6.1.1.4'

loop_
_geom_angle_atom_site_label_1
_geom_angle_atom_site_label_2
_geom_angle_atom_site_label_3
_geom_angle
_geom_angle_site_symmetry_1
_geom_angle_site_symmetry_3
O5 Cd1 N1 179.17(14) . 2
O5 Cd1 O3 92.16(14) . .
N1 Cd1 O3 87.05(12) 2 .
O5 Cd1 N4 85.03(13) . 3_666
N1 Cd1 N4 95.39(13) 2 3_666
O3 Cd1 N4 137.44(11) . 3_666
O5 Cd1 O2 89.62(11) . .
N1 Cd1 O2 90.53(12) 2 .
O3 Cd1 O2 82.70(11) . .
N4 Cd1 O2 139.57(12) 3_666 .
O5 Cd1 O4 92.94(12) . .
N1 Cd1 O4 86.39(12) 2 .
O3 Cd1 O4 54.13(10) . .
N4 Cd1 O4 83.56(11) 3_666 .
O2 Cd1 O4 136.81(11) . .
O5 Cd1 O1 85.10(13) . .
N1 Cd1 O1 95.64(12) 2 .
O3 Cd1 O1 135.62(11) . .
N4 Cd1 O1 86.54(12) 3_666 .
O2 Cd1 O1 53.05(12) . .
O4 Cd1 O1 170.04(11) . .
C5 N1 C1 117.4(4) . .
C5 N1 Cd1 121.8(3) . 2_545
C1 N1 Cd1 120.3(3) . 2_545
C10 N2 C6 118.1(3) . .
C15 N3 C11 116.1(5) . .
C21 N4 C17 118.0(4) . .
C21 N4 Cd1 118.0(3) . 3_666
C17 N4 Cd1 123.2(3) . 3_666
C22 N5 C26 118.6(4) . .
C31 N6 C27 117.6(4) . .
C16 O2 Cd1 93.5(3) . .
C32 O3 Cd1 94.8(3) . .
C32 O4 Cd1 88.1(3) . .
N1 C1 C2 123.9(4) . .
N1 C1 H1 118.0 . .
C2 C1 H1 118.0 . .
C3 C2 C1 117.2(4) . .
C3 C2 C6 122.7(4) . .
C1 C2 C6 120.1(4) . .
C2 C3 C4 119.4(4) . .
C2 C3 H3 120.3 . .
C4 C3 H3 120.3 . .
C5 C4 C3 119.1(4) . .
C5 C4 H4 120.5 . .
C3 C4 H4 120.5 . .
N1 C5 C4 123.0(4) . .
N1 C5 H5 118.5 . .
C4 C5 H5 118.5 . .
N2 C6 C7 121.8(4) . .
N2 C6 C2 117.0(3) . .
C7 C6 C2 121.1(4) . .
C8 C7 C6 120.1(4) . .
C8 C7 H7 120.0 . .
C6 C7 H7 120.0 . .
C7 C8 C9 118.4(4) . .
C7 C8 C16 121.3(4) . .
C9 C8 C16 120.2(4) . .
C8 C9 C10 119.6(4) . .
C8 C9 H9 120.2 . .
C10 C9 H9 120.2 . .
N2 C10 C9 122.0(4) . .
N2 C10 C12 117.3(4) . .
C9 C10 C12 120.7(4) . .
N3 C11 C12 124.6(5) . .
N3 C11 H11 117.7 . .
C12 C11 H11 117.7 . .
C13 C12 C11 117.6(4) . .
C13 C12 C10 121.9(4) . .
C11 C12 C10 120.5(4) . .
C12 C13 C14 118.7(5) . .
C12 C13 H13 120.7 . .
C14 C13 H13 120.7 . .
C15 C14 C13 118.5(6) . .
C15 C14 H14 120.7 . .
C13 C14 H14 120.7 . .
N3 C15 C14 124.6(5) . .
N3 C15 H15 117.7 . .
C14 C15 H15 117.7 . .
N4 C17 C18 123.7(4) . .
N4 C17 H17 118.2 . .
C18 C17 H17 118.2 . .
C17 C18 C19 117.1(4) . .
C17 C18 C22 122.4(4) . .
C19 C18 C22 120.4(4) . .
C20 C19 C18 119.3(4) . .
C20 C19 H19 120.4 . .
C18 C19 H19 120.4 . .
C21 C20 C19 119.5(4) . .
C21 C20 H20 120.2 . .
C19 C20 H20 120.2 . .
N4 C21 C20 122.4(4) . .
N4 C21 H21 118.8 . .
C20 C21 H21 118.8 . .
N5 C22 C23 121.8(4) . .
N5 C22 C18 115.5(4) . .
C23 C22 C18 122.7(4) . .
C24 C23 C22 120.0(4) . .
C24 C23 H23 120.0 . .
C22 C23 H23 120.0 . .
C23 C24 C25 118.0(4) . .
C23 C24 C32 122.0(4) . .
C25 C24 C32 120.0(4) . .
C26 C25 C24 119.6(4) . .
C26 C25 H25 120.2 . .
C24 C25 H25 120.2 . .
N5 C26 C25 121.9(4) . .
N5 C26 C28 115.0(4) . .
C25 C26 C28 123.1(4) . .
N6 C27 C28 124.0(5) . .
N6 C27 H27 118.0 . .
C28 C27 H27 118.0 . .
C29 C28 C27 116.4(4) . .
C29 C28 C26 122.2(4) . .
C27 C28 C26 121.5(4) . .
C28 C29 C30 120.3(5) . .
C28 C29 H29 119.8 . .
C30 C29 H29 119.8 . .
C31 C30 C29 118.6(5) . .
C31 C30 H30 120.7 . .
C29 C30 H30 120.7 . .
N6 C31 C30 123.0(5) . .
N6 C31 H31 118.5 . .
C30 C31 H31 118.5 . .
O3 C32 O4 123.0(4) . .
O3 C32 C24 118.6(4) . .
O4 C32 C24 118.3(4) . .
Cd1 O5 H5A 122(4) . .
Cd1 O5 H5B 125(4) . .
H5A O5 H5B 113(5) . .
O2 C16 O1 123.6(4) . .
O2 C16 C8 119.1(4) . .
O1 C16 C8 117.3(4) . .
C16 O1 Cd1 88.1(3) . .

loop_
_geom_bond_atom_site_label_1
_geom_bond_atom_site_label_2
_geom_bond_distance
_geom_bond_site_symmetry_2
Cd1 O5 2.278(4) .
Cd1 N1 2.307(4) 2
Cd1 O3 2.341(3) .
Cd1 N4 2.350(4) 3_666
Cd1 O2 2.391(3) .
Cd1 O4 2.476(3) .
Cd1 O1 2.497(4) .
N1 C5 1.328(5) .
N1 C1 1.337(5) .
N1 Cd1 2.307(4) 2_545
N2 C10 1.349(5) .
N2 C6 1.351(5) .
N3 C15 1.333(7) .
N3 C11 1.338(6) .
N4 C21 1.330(5) .
N4 C17 1.334(5) .
N4 Cd1 2.350(4) 3_666
N5 C22 1.340(5) .
N5 C26 1.348(5) .
N6 C31 1.322(6) .
N6 C27 1.329(6) .
O2 C16 1.231(5) .
O3 C32 1.242(5) .
O4 C32 1.256(5) .
C1 C2 1.383(6) .
C1 H1 0.9300 .
C2 C3 1.379(5) .
C2 C6 1.479(6) .
C3 C4 1.380(6) .
C3 H3 0.9300 .
C4 C5 1.367(6) .
C4 H4 0.9300 .
C5 H5 0.9300 .
C6 C7 1.389(5) .
C7 C8 1.371(6) .
C7 H7 0.9300 .
C8 C9 1.378(6) .
C8 C16 1.509(6) .
C9 C10 1.393(5) .
C9 H9 0.9300 .
C10 C12 1.480(6) .
C11 C12 1.384(6) .
C11 H11 0.9300 .
C12 C13 1.381(6) .
C13 C14 1.400(7) .
C13 H13 0.9300 .
C14 C15 1.357(8) .
C14 H14 0.9300 .
C15 H15 0.9300 .
C17 C18 1.382(6) .
C17 H17 0.9300 .
C18 C19 1.387(6) .
C18 C22 1.490(5) .
C19 C20 1.375(6) .
C19 H19 0.9300 .
C20 C21 1.367(6) .
C20 H20 0.9300 .
C21 H21 0.9300 .
C22 C23 1.382(5) .
C23 C24 1.379(5) .
C23 H23 0.9300 .
C24 C25 1.384(6) .
C24 C32 1.500(6) .
C25 C26 1.381(6) .
C25 H25 0.9300 .
C26 C28 1.486(6) .
C27 C28 1.387(5) .
C27 H27 0.9300 .
C28 C29 1.367(6) .
C29 C30 1.377(7) .
C29 H29 0.9300 .
C30 C31 1.357(7) .
C30 H30 0.9300 .
C31 H31 0.9300 .
O5 H5A 0.841(19) .
O5 H5B 0.849(19) .
C16 O1 1.248(5) .

loop_
_geom_torsion_atom_site_label_1
_geom_torsion_atom_site_label_2
_geom_torsion_atom_site_label_3
_geom_torsion_atom_site_label_4
_geom_torsion
_geom_torsion_site_symmetry_1
_geom_torsion_site_symmetry_2
_geom_torsion_site_symmetry_3
_geom_torsion_site_symmetry_4
O5 Cd1 O2 C16 76.8(3) . . . .
N1 Cd1 O2 C16 -104.0(3) 2 . . .
O3 Cd1 O2 C16 169.0(3) . . . .
N4 Cd1 O2 C16 -5.0(4) 3_666 . . .
O4 Cd1 O2 C16 170.7(3) . . . .
O1 Cd1 O2 C16 -7.3(3) . . . .
O5 Cd1 O3 C32 -92.3(3) . . . .
N1 Cd1 O3 C32 87.5(3) 2 . . .
N4 Cd1 O3 C32 -7.3(4) 3_666 . . .
O2 Cd1 O3 C32 178.4(3) . . . .
O4 Cd1 O3 C32 -0.2(3) . . . .
O1 Cd1 O3 C32 -177.4(3) . . . .
O5 Cd1 O4 C32 90.7(3) . . . .
N1 Cd1 O4 C32 -88.8(3) 2 . . .
O3 Cd1 O4 C32 0.2(3) . . . .
N4 Cd1 O4 C32 175.4(3) 3_666 . . .
O2 Cd1 O4 C32 -1.9(3) . . . .
O1 Cd1 O4 C32 169.1(6) . . . .
C5 N1 C1 C2 -1.1(6) . . . .
Cd1 N1 C1 C2 -173.3(3) 2_545 . . .
N1 C1 C2 C3 0.2(7) . . . .
N1 C1 C2 C6 179.5(4) . . . .
C1 C2 C3 C4 1.1(6) . . . .
C6 C2 C3 C4 -178.1(4) . . . .
C2 C3 C4 C5 -1.5(7) . . . .
C1 N1 C5 C4 0.6(7) . . . .
Cd1 N1 C5 C4 172.8(4) 2_545 . . .
C3 C4 C5 N1 0.6(8) . . . .
C10 N2 C6 C7 -1.3(6) . . . .
C10 N2 C6 C2 178.5(4) . . . .
C3 C2 C6 N2 31.0(6) . . . .
C1 C2 C6 N2 -148.2(4) . . . .
C3 C2 C6 C7 -149.2(4) . . . .
C1 C2 C6 C7 31.6(6) . . . .
N2 C6 C7 C8 0.1(7) . . . .
C2 C6 C7 C8 -179.6(4) . . . .
C6 C7 C8 C9 0.6(7) . . . .
C6 C7 C8 C16 -175.6(4) . . . .
C7 C8 C9 C10 -0.2(7) . . . .
C16 C8 C9 C10 176.0(4) . . . .
C6 N2 C10 C9 1.7(6) . . . .
C6 N2 C10 C12 -178.6(4) . . . .
C8 C9 C10 N2 -0.9(7) . . . .
C8 C9 C10 C12 179.3(4) . . . .
C15 N3 C11 C12 -0.1(8) . . . .
N3 C11 C12 C13 0.7(8) . . . .
N3 C11 C12 C10 178.9(5) . . . .
N2 C10 C12 C13 -141.3(5) . . . .
C9 C10 C12 C13 38.5(7) . . . .
N2 C10 C12 C11 40.5(6) . . . .
C9 C10 C12 C11 -139.7(5) . . . .
C11 C12 C13 C14 -0.5(7) . . . .
C10 C12 C13 C14 -178.7(5) . . . .
C12 C13 C14 C15 -0.1(8) . . . .
C11 N3 C15 C14 -0.6(9) . . . .
C13 C14 C15 N3 0.7(9) . . . .
C21 N4 C17 C18 0.5(7) . . . .
Cd1 N4 C17 C18 170.4(3) 3_666 . . .
N4 C17 C18 C19 0.1(7) . . . .
N4 C17 C18 C22 -177.1(4) . . . .
C17 C18 C19 C20 -0.6(7) . . . .
C22 C18 C19 C20 176.7(4) . . . .
C18 C19 C20 C21 0.4(8) . . . .
C17 N4 C21 C20 -0.6(7) . . . .
Cd1 N4 C21 C20 -171.1(4) 3_666 . . .
C19 C20 C21 N4 0.2(8) . . . .
C26 N5 C22 C23 0.7(6) . . . .
C26 N5 C22 C18 -178.1(4) . . . .
C17 C18 C22 N5 -173.2(4) . . . .
C19 C18 C22 N5 9.7(6) . . . .
C17 C18 C22 C23 8.0(7) . . . .
C19 C18 C22 C23 -169.1(4) . . . .
N5 C22 C23 C24 -0.9(7) . . . .
C18 C22 C23 C24 177.8(4) . . . .
C22 C23 C24 C25 1.0(6) . . . .
C22 C23 C24 C32 -177.8(4) . . . .
C23 C24 C25 C26 -0.9(6) . . . .
C32 C24 C25 C26 178.0(4) . . . .
C22 N5 C26 C25 -0.6(6) . . . .
C22 N5 C26 C28 178.3(4) . . . .
C24 C25 C26 N5 0.7(7) . . . .
C24 C25 C26 C28 -178.1(4) . . . .
C31 N6 C27 C28 1.5(8) . . . .
N6 C27 C28 C29 -2.1(7) . . . .
N6 C27 C28 C26 176.9(5) . . . .
N5 C26 C28 C29 -2.9(6) . . . .
C25 C26 C28 C29 176.0(4) . . . .
N5 C26 C28 C27 178.2(4) . . . .
C25 C26 C28 C27 -3.0(7) . . . .
C27 C28 C29 C30 1.3(8) . . . .
C26 C28 C29 C30 -177.7(5) . . . .
C28 C29 C30 C31 0.0(9) . . . .
C27 N6 C31 C30 0.0(8) . . . .
C29 C30 C31 N6 -0.7(9) . . . .
Cd1 O3 C32 O4 0.3(5) . . . .
Cd1 O3 C32 C24 -178.4(3) . . . .
Cd1 O4 C32 O3 -0.3(5) . . . .
Cd1 O4 C32 C24 178.4(4) . . . .
C23 C24 C32 O3 -174.6(4) . . . .
C25 C24 C32 O3 6.6(7) . . . .
C23 C24 C32 O4 6.7(7) . . . .
C25 C24 C32 O4 -172.1(4) . . . .
Cd1 O2 C16 O1 14.2(5) . . . .
Cd1 O2 C16 C8 -165.8(4) . . . .
C7 C8 C16 O2 178.3(4) . . . .
C9 C8 C16 O2 2.2(7) . . . .
C7 C8 C16 O1 -1.7(7) . . . .
C9 C8 C16 O1 -177.8(4) . . . .
O2 C16 O1 Cd1 -13.5(5) . . . .
C8 C16 O1 Cd1 166.4(4) . . . .
O5 Cd1 O1 C16 -86.0(3) . . . .
N1 Cd1 O1 C16 93.6(3) 2 . . .
O3 Cd1 O1 C16 2.1(4) . . . .
N4 Cd1 O1 C16 -171.3(3) 3_666 . . .
O2 Cd1 O1 C16 7.2(3) . . . .
O4 Cd1 O1 C16 -165.0(6) . . . .
